data_1516004
loop_
_publ_author_name
'Bautista, Elih\'u'
'Toscano, Alfredo'
'Calzada, Fernando'
'D\'iaz, Eduardo'
'Y\'epez-Mulia, Lilian'
'Ortega, Alfredo'

_publ_section_title
;
 Hydroxyclerodanes from Salvia shannoni.
;
_journal_issue 10
_journal_name_full 'Journal of natural products'
_journal_page_first 1970
_journal_page_last 1975
_journal_paper_doi 10.1021/np400606g
_journal_volume 76
_journal_year 2013
_chemical_absolute_configuration rm
_chemical_formula_moiety 'C20 H22 O7'
_chemical_formula_sum 'C20 H22 O7'
_chemical_formula_weight 374.38
_chemical_name_systematic
; 
 ? 
;
_space_group_IT_number 19
_symmetry_cell_setting orthorhombic
_symmetry_space_group_name_Hall 'P 2ac 2ab'
_symmetry_space_group_name_H-M 'P 21 21 21'
_atom_sites_solution_hydrogens geom
_atom_sites_solution_primary direct
_atom_sites_solution_secondary difmap
_audit_creation_method SHELXL-97
_cell_angle_alpha 90.00
_cell_angle_beta 90.00
_cell_angle_gamma 90.00
_cell_formula_units_Z 4
_cell_length_a 7.436(2)
_cell_length_b 10.803(3)
_cell_length_c 21.663(6)
_cell_measurement_reflns_used 3977
_cell_measurement_temperature 298(2)
_cell_measurement_theta_max 26.94
_cell_measurement_theta_min 2.66
_cell_volume 1740.2(8)
_computing_cell_refinement 'SMART V 5.625 (Bruker, 1999)'
_computing_data_collection 'SMART V 5.625 (Bruker, 1999)'
_computing_data_reduction 'SAINT V 7.34A (Bruker, 2006)'
_computing_molecular_graphics 'SHELXTL V 6.12 (Sheldrick, 2000)'
_computing_publication_material 'SHELXTL V 6.12 (Sheldrick, 2000)'
_computing_structure_refinement 'SHELXTL V 6.12 (Sheldrick, 2000)'
_computing_structure_solution 'SHELXTL V 6.12 (Sheldrick, 2000)'
_diffrn_ambient_temperature 298(2)
_diffrn_detector_area_resol_mean 0.661
_diffrn_measured_fraction_theta_full 0.996
_diffrn_measured_fraction_theta_max 0.996
_diffrn_measurement_device_type 'Bruker Smart Apex CCD diffractometer 01-670-01'
_diffrn_measurement_method \w-scans
_diffrn_radiation_monochromator graphite
_diffrn_radiation_source 'fine-focus sealed tube'
_diffrn_radiation_type MoK\a
_diffrn_radiation_wavelength 0.71073
_diffrn_reflns_av_R_equivalents 0.0543
_diffrn_reflns_av_sigmaI/netI 0.0320
_diffrn_reflns_limit_h_max 9
_diffrn_reflns_limit_h_min -9
_diffrn_reflns_limit_k_max 14
_diffrn_reflns_limit_k_min -14
_diffrn_reflns_limit_l_max 28
_diffrn_reflns_limit_l_min -28
_diffrn_reflns_number 17255
_diffrn_reflns_theta_full 27.95
_diffrn_reflns_theta_max 27.95
_diffrn_reflns_theta_min 1.88
_diffrn_standards_decay_% 0
_exptl_absorpt_coefficient_mu 0.108
_exptl_absorpt_correction_T_max 0.9925
_exptl_absorpt_correction_T_min 0.9709
_exptl_absorpt_correction_type multi-scan
_exptl_absorpt_process_details '(Sheldrick, 2008)'
_exptl_crystal_colour colourless
_exptl_crystal_density_diffrn 1.429
_exptl_crystal_density_method 'not measured'
_exptl_crystal_description prism
_exptl_crystal_F_000 792
_exptl_crystal_size_max 0.384
_exptl_crystal_size_mid 0.094
_exptl_crystal_size_min 0.078
_refine_diff_density_max 0.198
_refine_diff_density_min -0.131
_refine_diff_density_rms 0.035
_refine_ls_extinction_method none
_refine_ls_goodness_of_fit_ref 1.071
_refine_ls_hydrogen_treatment mixed
_refine_ls_matrix_type full
_refine_ls_number_parameters 285
_refine_ls_number_reflns 2392
_refine_ls_number_restraints 106
_refine_ls_restrained_S_all 1.068
_refine_ls_R_factor_all 0.0807
_refine_ls_R_factor_gt 0.0521
_refine_ls_shift/su_max 0.000
_refine_ls_shift/su_mean 0.000
_refine_ls_structure_factor_coef Fsqd
_refine_ls_weighting_details 'calc w=1/[\s^2^(Fo^2^)+(0.0523P)^2^+0.2548P] where P=(Fo^2^+2Fc^2^)/3'
_refine_ls_weighting_scheme calc
_refine_ls_wR_factor_gt 0.1069
_refine_ls_wR_factor_ref 0.1186
_reflns_number_gt 1703
_reflns_number_total 2392
_reflns_threshold_expression >2sigma(I)
_cod_data_source_file np400606g_si_002.cif
_cod_data_source_block 100OHA12
_cod_depositor_comments
;
The following automatic conversions were performed:

'_symmetry_cell_setting' value 'Orthorhombic' changed to
'orthorhombic' according to
/usr/data/users/saulius/automatic-downloads/retrospective/ACS/lib/dictionaries/cif_core.dic
dictionary named 'cif_core.dic' version 2.4.2 from 2011-04-26.

Automatic conversion script
Id: cif_fix_values 2281 2013-09-26 08:29:07Z andrius 
;
_cod_database_code 1516004

loop_
_symmetry_equiv_pos_as_xyz
'x, y, z'
'-x+1/2, -y, z+1/2'
'-x, y+1/2, -z+1/2'
'x+1/2, -y+1/2, -z'

loop_
_atom_site_label
_atom_site_type_symbol
_atom_site_fract_x
_atom_site_fract_y
_atom_site_fract_z
_atom_site_U_iso_or_equiv
_atom_site_adp_type
_atom_site_occupancy
_atom_site_symmetry_multiplicity
_atom_site_calc_flag
_atom_site_refinement_flags
_atom_site_disorder_assembly
_atom_site_disorder_group
O1 O 0.8962(3) 0.6165(2) 0.48093(10) 0.0572(6) Uani 1 1 d . . .
O2 O 0.9578(3) 0.4885(3) 0.37758(12) 0.0612(7) Uani 1 1 d . . .
H2A H 1.007(7) 0.522(4) 0.405(2) 0.092 Uiso 1 1 d . . .
O3 O 0.4194(3) 0.3458(2) 0.46803(10) 0.0587(6) Uani 1 1 d . . .
O5 O 0.2809(3) 0.5192(3) 0.44632(12) 0.0699(7) Uani 1 1 d . . .
O6 O 0.8152(4) 0.7601(3) 0.25824(11) 0.0750(9) Uani 1 1 d . . .
O7 O 0.8459(4) 0.9399(3) 0.30665(14) 0.0816(9) Uani 1 1 d . . .
C1 C 0.7405(4) 0.5646(3) 0.45144(14) 0.0472(8) Uani 1 1 d . . .
H1 H 0.6673 0.5093 0.4771 0.057 Uiso 1 1 calc R . .
C2 C 0.7435(5) 0.6954(3) 0.47054(15) 0.0525(8) Uani 1 1 d . . .
H2 H 0.6722 0.7153 0.5073 0.063 Uiso 1 1 calc R . .
C3 C 0.7663(5) 0.7983(3) 0.42560(15) 0.0569(9) Uani 1 1 d . . .
H3A H 0.8528 0.8576 0.4413 0.068 Uiso 1 1 calc R . .
H3B H 0.6525 0.8406 0.4197 0.068 Uiso 1 1 calc R . .
C4 C 0.8315(5) 0.7462(3) 0.36464(15) 0.0521(8) Uani 1 1 d . . .
H4 H 0.9559 0.7192 0.3712 0.062 Uiso 1 1 calc R . .
C5 C 0.7267(4) 0.6323(3) 0.34212(14) 0.0482(8) Uani 1 1 d . . .
C6 C 0.5215(5) 0.6555(3) 0.34354(16) 0.0509(8) Uani 1 1 d . . .
H6A H 0.4864 0.6801 0.3849 0.061 Uiso 1 1 calc R . .
H6B H 0.4926 0.7231 0.3158 0.061 Uiso 1 1 calc R . .
C7 C 0.4151(5) 0.5417(3) 0.32484(15) 0.0553(9) Uani 1 1 d . . .
H7A H 0.4407 0.5223 0.2820 0.066 Uiso 1 1 calc R . .
H7B H 0.2876 0.5596 0.3282 0.066 Uiso 1 1 calc R . .
C8 C 0.4600(4) 0.4295(3) 0.36488(15) 0.0464(8) Uani 1 1 d . . .
H8 H 0.4035 0.3580 0.3449 0.056 Uiso 1 1 calc R . .
C9 C 0.6654(4) 0.4010(3) 0.36761(15) 0.0458(8) Uani 1 1 d . . .
C10 C 0.7719(4) 0.5212(3) 0.38388(14) 0.0444(7) Uani 1 1 d . . .
C11 C 0.7027(5) 0.2996(3) 0.41677(16) 0.0548(9) Uani 1 1 d . . .
H11A H 0.7694 0.2329 0.3975 0.066 Uiso 1 1 calc R . .
H11B H 0.7781 0.3346 0.4489 0.066 Uiso 1 1 calc R . .
C12 C 0.5352(5) 0.2464(3) 0.44634(15) 0.0575(9) Uani 1 1 d . A .
H12 H 0.5757 0.2021 0.4833 0.069 Uiso 1 1 calc R . .
C13 C 0.4285(5) 0.1555(3) 0.40951(15) 0.0631(10) Uani 1 1 d D . .
C14 C 0.2441(7) 0.1307(7) 0.4100(2) 0.0774(16) Uani 0.858(15) 1 d PDU A 1
H14 H 0.1565 0.1763 0.4305 0.093 Uiso 0.858(15) 1 calc PR A 1
C15 C 0.2158(12) 0.0273(10) 0.3749(4) 0.0864(17) Uani 0.858(15) 1 d PDU A 1
H15 H 0.1046 -0.0094 0.3679 0.104 Uiso 0.858(15) 1 calc PR A 1
O4 O 0.3723(9) -0.0129(3) 0.3520(2) 0.0853(15) Uani 0.858(15) 1 d PDU A 1
C16 C 0.5049(9) 0.0647(5) 0.3728(3) 0.0752(16) Uani 0.858(15) 1 d PDU A 1
H16 H 0.6267 0.0576 0.3637 0.090 Uiso 0.858(15) 1 calc PR A 1
C14B C 0.463(4) 0.0378(18) 0.3873(17) 0.083(3) Uani 0.142(15) 1 d PDU A 2
H14B H 0.5740 -0.0013 0.3860 0.100 Uiso 0.142(15) 1 calc PR A 2
C15B C 0.303(5) -0.0109(19) 0.3675(19) 0.085(3) Uani 0.142(15) 1 d PDU A 2
H15B H 0.2868 -0.0891 0.3504 0.102 Uiso 0.142(15) 1 calc PR A 2
O4B O 0.171(3) 0.073(3) 0.3769(14) 0.083(3) Uani 0.142(15) 1 d PDU A 2
C16B C 0.2450(15) 0.175(3) 0.4024(13) 0.080(4) Uani 0.142(15) 1 d PDU A 2
H16B H 0.1832 0.2468 0.4134 0.096 Uiso 0.142(15) 1 calc PR A 2
C17 C 0.3789(4) 0.4382(3) 0.42869(15) 0.0498(8) Uani 1 1 d . . .
C18 C 0.8329(5) 0.8287(4) 0.30903(17) 0.0614(10) Uani 1 1 d . . .
C19 C 0.7954(6) 0.6306(3) 0.27514(15) 0.0647(11) Uani 1 1 d . . .
H19A H 0.9098 0.5878 0.2724 0.078 Uiso 1 1 calc R . .
H19B H 0.7097 0.5896 0.2482 0.078 Uiso 1 1 calc R . .
C20 C 0.7236(5) 0.3492(4) 0.30443(15) 0.0608(10) Uani 1 1 d . . .
H20A H 0.6674 0.2704 0.2978 0.091 Uiso 1 1 calc R . .
H20B H 0.8519 0.3395 0.3037 0.091 Uiso 1 1 calc R . .
H20C H 0.6879 0.4056 0.2724 0.091 Uiso 1 1 calc R . .

loop_
_atom_site_aniso_label
_atom_site_aniso_U_11
_atom_site_aniso_U_22
_atom_site_aniso_U_33
_atom_site_aniso_U_23
_atom_site_aniso_U_13
_atom_site_aniso_U_12
O1 0.0434(13) 0.0753(15) 0.0529(13) -0.0096(12) -0.0134(11) 0.0049(12)
O2 0.0298(12) 0.0846(18) 0.0691(17) -0.0193(14) 0.0034(11) 0.0031(12)
O3 0.0548(15) 0.0780(16) 0.0435(12) 0.0036(13) 0.0043(11) -0.0058(14)
O5 0.0368(13) 0.098(2) 0.0750(16) -0.0150(15) 0.0021(12) 0.0094(14)
O6 0.094(2) 0.0809(18) 0.0497(14) 0.0031(14) 0.0081(14) -0.0288(16)
O7 0.089(2) 0.0738(18) 0.0819(19) 0.0085(16) -0.0053(17) -0.0231(17)
C1 0.0311(16) 0.070(2) 0.0408(16) -0.0021(15) -0.0069(13) 0.0066(16)
C2 0.0405(17) 0.075(2) 0.0422(17) -0.0110(17) -0.0008(15) 0.0019(18)
C3 0.057(2) 0.061(2) 0.0525(19) -0.0099(17) -0.0069(17) -0.0009(19)
C4 0.0405(18) 0.065(2) 0.0505(17) -0.0061(17) -0.0011(15) -0.0070(16)
C5 0.0392(17) 0.065(2) 0.0400(16) -0.0046(15) 0.0004(14) -0.0051(18)
C6 0.0435(18) 0.058(2) 0.0510(18) 0.0063(17) -0.0091(15) 0.0018(16)
C7 0.0383(18) 0.076(2) 0.0511(18) 0.0032(18) -0.0133(15) -0.0024(18)
C8 0.0347(16) 0.062(2) 0.0430(17) -0.0034(16) -0.0079(14) -0.0061(15)
C9 0.0382(16) 0.056(2) 0.0428(16) -0.0011(15) 0.0023(14) -0.0010(14)
C10 0.0261(14) 0.063(2) 0.0442(16) -0.0106(15) 0.0003(12) 0.0009(15)
C11 0.0459(19) 0.063(2) 0.0553(19) 0.0024(17) -0.0079(16) 0.0044(18)
C12 0.063(2) 0.064(2) 0.0451(18) 0.0039(18) -0.0066(17) -0.005(2)
C13 0.080(3) 0.065(2) 0.0446(18) 0.0103(18) -0.0034(19) -0.012(2)
C14 0.085(3) 0.101(4) 0.046(2) 0.000(3) 0.002(2) -0.041(3)
C15 0.106(3) 0.088(4) 0.066(3) 0.010(3) -0.003(3) -0.039(3)
O4 0.120(3) 0.065(2) 0.071(2) 0.0006(17) -0.016(2) -0.024(2)
C16 0.096(3) 0.049(3) 0.080(3) 0.011(3) -0.014(3) -0.009(2)
C14B 0.109(5) 0.065(6) 0.076(7) 0.010(6) -0.014(6) -0.021(6)
C15B 0.109(6) 0.077(6) 0.070(6) 0.006(5) -0.007(6) -0.031(5)
O4B 0.100(5) 0.086(6) 0.062(5) 0.002(6) 0.002(5) -0.036(5)
C16B 0.097(8) 0.088(7) 0.054(7) -0.002(7) 0.005(7) -0.037(7)
C17 0.0262(15) 0.074(2) 0.0494(18) -0.0068(19) -0.0071(14) -0.0035(16)
C18 0.054(2) 0.069(2) 0.060(2) 0.002(2) -0.0001(18) -0.0205(19)
C19 0.080(3) 0.070(2) 0.0449(19) -0.0041(17) 0.0073(19) -0.021(2)
C20 0.058(2) 0.071(2) 0.0536(19) -0.0178(18) 0.0082(18) -0.003(2)

loop_
_atom_type_symbol
_atom_type_description
_atom_type_scat_dispersion_real
_atom_type_scat_dispersion_imag
_atom_type_scat_source
C C 0.0033 0.0016 'International Tables Vol C Tables 4.2.6.8 and 6.1.1.4'
H H 0.0000 0.0000 'International Tables Vol C Tables 4.2.6.8 and 6.1.1.4'
O O 0.0106 0.0060 'International Tables Vol C Tables 4.2.6.8 and 6.1.1.4'

loop_
_geom_angle_atom_site_label_1
_geom_angle_atom_site_label_2
_geom_angle_atom_site_label_3
_geom_angle
C1 O1 C2 61.7(2)
C17 O3 C12 118.4(2)
C18 O6 C19 109.7(3)
O1 C1 C2 59.2(2)
O1 C1 C10 114.5(3)
C2 C1 C10 123.5(3)
O1 C2 C1 59.13(19)
O1 C2 C3 117.1(3)
C1 C2 C3 122.3(3)
C2 C3 C4 109.3(3)
C18 C4 C3 118.8(3)
C18 C4 C5 103.0(3)
C3 C4 C5 114.3(3)
C4 C5 C19 98.1(3)
C4 C5 C10 109.1(2)
C19 C5 C10 118.1(3)
C4 C5 C6 111.4(3)
C19 C5 C6 110.4(3)
C10 C5 C6 109.3(3)
C7 C6 C5 112.2(3)
C6 C7 C8 112.2(2)
C17 C8 C7 112.5(3)
C17 C8 C9 111.6(3)
C7 C8 C9 113.1(3)
C20 C9 C11 107.6(3)
C20 C9 C8 108.3(3)
C11 C9 C8 109.9(3)
C20 C9 C10 111.1(3)
C11 C9 C10 109.9(2)
C8 C9 C10 110.0(3)
O2 C10 C5 110.3(3)
O2 C10 C1 108.0(2)
C5 C10 C1 106.6(3)
O2 C10 C9 105.2(2)
C5 C10 C9 113.9(2)
C1 C10 C9 112.7(3)
C12 C11 C9 114.3(3)
O3 C12 C13 110.1(3)
O3 C12 C11 110.1(3)
C13 C12 C11 117.4(3)
C14B C13 C16B 106.4(10)
C16 C13 C14 105.7(4)
C14B C13 C12 133.9(12)
C16 C13 C12 123.7(4)
C16B C13 C12 118.7(11)
C14 C13 C12 130.0(4)
C15 C14 C13 107.6(5)
O4 C15 C14 109.7(5)
C15 O4 C16 107.8(5)
O4 C16 C13 109.1(5)
C15B C14B C13 107.6(9)
O4B C15B C14B 108.8(9)
C16B O4B C15B 108.6(9)
O4B C16B C13 108.6(9)
O5 C17 O3 118.3(3)
O5 C17 C8 125.3(3)
O3 C17 C8 116.3(3)
O7 C18 O6 121.7(4)
O7 C18 C4 128.9(4)
O6 C18 C4 109.4(3)
O6 C19 C5 105.0(3)

loop_
_geom_bond_atom_site_label_1
_geom_bond_atom_site_label_2
_geom_bond_distance
O1 C1 1.437(4)
O1 C2 1.438(4)
O2 C10 1.433(4)
O3 C17 1.347(4)
O3 C12 1.454(4)
O5 C17 1.201(4)
O6 C18 1.333(4)
O6 C19 1.455(4)
O7 C18 1.206(4)
C1 C2 1.473(5)
C1 C10 1.554(4)
C2 C3 1.487(5)
C3 C4 1.515(5)
C4 C18 1.499(5)
C4 C5 1.535(5)
C5 C19 1.538(5)
C5 C10 1.540(5)
C5 C6 1.547(5)
C6 C7 1.517(5)
C7 C8 1.527(5)
C8 C17 1.511(5)
C8 C9 1.559(4)
C9 C20 1.541(5)
C9 C11 1.553(5)
C9 C10 1.562(5)
C11 C12 1.514(5)
C12 C13 1.494(5)
C13 C14B 1.384(9)
C13 C16 1.384(5)
C13 C16B 1.390(9)
C13 C14 1.397(6)
C14 C15 1.368(8)
C15 O4 1.337(7)
O4 C16 1.371(5)
C14B C15B 1.370(12)
C15B O4B 1.349(9)
O4B C16B 1.348(9)

loop_
_geom_hbond_atom_site_label_D
_geom_hbond_atom_site_label_H
_geom_hbond_atom_site_label_A
_geom_hbond_distance_DH
_geom_hbond_distance_HA
_geom_hbond_distance_DA
_geom_hbond_angle_DHA
_geom_hbond_site_symmetry_A
O2 H2A O1 0.78(4) 2.11(4) 2.671(3) 129(5) .
O2 H2A O5 0.78(4) 2.23(5) 2.846(3) 136(5) 1_655
